data_4038137
loop_
_publ_author_name
'Banjare, Shyam Kumar'
'Biswal, Pragati'
'Ravikumar, Ponneri Chandrababu'

_publ_section_title
;
 Cobalt-Catalyzed One-Step Access to Pyroquilon and C-7 Alkenylation of
 Indoline with Activated Alkenes Using Weakly Coordinating Functional
 Group.
;
_journal_name_full 'The Journal of organic chemistry'
_journal_paper_doi 10.1021/acs.joc.0c00023
_journal_year 2020
_chemical_formula_moiety 'C11 H10 F N O'
_chemical_formula_sum 'C11 H10 F N O'
_chemical_formula_weight 191.20
_space_group_crystal_system orthorhombic
_space_group_IT_number 29
_space_group_name_Hall 'P 2c -2ac'
_space_group_name_H-M_alt 'P c a 21'
_atom_sites_solution_hydrogens mixed
_atom_sites_solution_primary dual
_audit_creation_date 2019-10-22
_audit_creation_method
;
Olex2 1.2-alpha
(compiled 2017.03.28 svn.r3405 for OlexSys, GUI svn.r5335)
;
_cell_angle_alpha 90
_cell_angle_beta 90
_cell_angle_gamma 90
_cell_formula_units_Z 4
_cell_length_a 15.8646(10)
_cell_length_b 5.3549(3)
_cell_length_c 10.5519(6)
_cell_measurement_reflns_used 4166
_cell_measurement_temperature 293(2)
_cell_measurement_theta_max 30.9610
_cell_measurement_theta_min 3.7840
_cell_volume 896.42(9)
_computing_cell_refinement 'CrysAlisPro 1.171.39.46b (Rigaku OD, 2018)'
_computing_data_collection 'CrysAlisPro 1.171.39.46b (Rigaku OD, 2018)'
_computing_data_reduction 'CrysAlisPro 1.171.39.46b (Rigaku OD, 2018)'
_computing_molecular_graphics 'Olex2 (Dolomanov et al., 2009)'
_computing_publication_material 'Olex2 (Dolomanov et al., 2009)'
_computing_structure_refinement 'ShelXL (Sheldrick, 2015)'
_computing_structure_solution 'ShelXT (Sheldrick, 2015)'
_diffrn_ambient_temperature 293(2)
_diffrn_detector 'CCD plate'
_diffrn_detector_type 'Pilatus 200K'
_diffrn_measured_fraction_theta_full 0.961
_diffrn_measured_fraction_theta_max 0.965
_diffrn_measurement_details
;
List of Runs (angles in degrees, time in seconds):

  # Type    Start    End  Width  t~exp~   \w     \q     \k     \f   Frames
--------------------------------------------------------------------------
  1  \w     -4.00  52.00   0.50   15.00    --    5.13-118.00  -5.00  112
  2  \w     21.00  74.00   0.50   15.00    --    5.13-159.00-158.00  106
  3  \w    -20.00  41.00   0.50   15.00    --    5.13 -99.00  60.00  122
  4  \w      0.00  75.00   0.50   15.00    --    5.13  19.00  60.00  150
  5  \w     -6.00  68.00   0.50   15.00    --    5.13  57.00  90.00  148
  6  \w      2.00  48.00   0.50   15.00    --    5.13  38.00-180.00   92
  7  \w    -18.00  29.00   0.50   15.00    --   -5.44 -99.00 -90.00   94
  8  \w    -28.00  59.00   0.50   15.00    --   -5.44  77.00-120.00  174
  9  \w    -64.00   2.00   0.50   15.00    --   -5.44 -57.00  90.00  132
 10  \w    -15.00  54.00   0.50   15.00    --   -5.44  57.00-180.00  138
;
_diffrn_measurement_device 'four-circle diffractometer'
_diffrn_measurement_device_type 'SuperNova, Dual, Cu at home/near, Pilatus 200K'
_diffrn_measurement_method '\w scans'
_diffrn_orient_matrix_type 'CrysAlisPro convention (1999,Acta A55,543-557)'
_diffrn_orient_matrix_UB_11 -0.0354959000
_diffrn_orient_matrix_UB_12 -0.0108206000
_diffrn_orient_matrix_UB_13 0.0403721000
_diffrn_orient_matrix_UB_21 -0.0264177000
_diffrn_orient_matrix_UB_22 -0.0169517000
_diffrn_orient_matrix_UB_23 -0.0536604000
_diffrn_orient_matrix_UB_31 0.0063446000
_diffrn_orient_matrix_UB_32 -0.1308999000
_diffrn_orient_matrix_UB_33 0.0035874000
_diffrn_radiation_monochromator mirror
_diffrn_radiation_probe x-ray
_diffrn_radiation_type MoK\a
_diffrn_radiation_wavelength 0.71073
_diffrn_reflns_av_R_equivalents 0.0505
_diffrn_reflns_av_unetI/netI 0.0231
_diffrn_reflns_Laue_measured_fraction_full 0.961
_diffrn_reflns_Laue_measured_fraction_max 0.965
_diffrn_reflns_limit_h_max 19
_diffrn_reflns_limit_h_min -19
_diffrn_reflns_limit_k_max 6
_diffrn_reflns_limit_k_min -6
_diffrn_reflns_limit_l_max 13
_diffrn_reflns_limit_l_min -12
_diffrn_reflns_number 14223
_diffrn_reflns_point_group_measured_fraction_full 0.947
_diffrn_reflns_point_group_measured_fraction_max 0.951
_diffrn_reflns_theta_full 25.242
_diffrn_reflns_theta_max 26.361
_diffrn_reflns_theta_min 3.805
_diffrn_source 'micro-focus sealed X-ray tube'
_diffrn_source_type 'SuperNova (Mo) X-ray Source'
_exptl_absorpt_coefficient_mu 0.105
_exptl_absorpt_correction_T_max 1.00000
_exptl_absorpt_correction_T_min 0.52177
_exptl_absorpt_correction_type multi-scan
_exptl_absorpt_process_details
;
CrysAlisPro 1.171.39.46b (Rigaku Oxford Diffraction, 2018)
Empirical absorption correction using spherical harmonics,
 implemented in SCALE3 ABSPACK scaling algorithm.
;
_exptl_crystal_colour 'clear light brown'
_exptl_crystal_colour_lustre clear
_exptl_crystal_colour_modifier light
_exptl_crystal_colour_primary brown
_exptl_crystal_density_diffrn 1.417
_exptl_crystal_description cube
_exptl_crystal_F_000 400
_exptl_crystal_size_max 0.35
_exptl_crystal_size_mid 0.29
_exptl_crystal_size_min 0.24
_refine_diff_density_max 0.460
_refine_diff_density_min -0.203
_refine_diff_density_rms 0.050
_refine_ls_abs_structure_details
;
 Flack x determined using 580 quotients [(I+)-(I-)]/[(I+)+(I-)]
 (Parsons, Flack and Wagner, Acta Cryst. B69 (2013) 249-259).
;
_refine_ls_abs_structure_Flack 0.0(6)
_refine_ls_extinction_method none
_refine_ls_goodness_of_fit_ref 1.033
_refine_ls_hydrogen_treatment mixed
_refine_ls_matrix_type full
_refine_ls_number_parameters 135
_refine_ls_number_reflns 1743
_refine_ls_number_restraints 1
_refine_ls_restrained_S_all 1.033
_refine_ls_R_factor_all 0.0692
_refine_ls_R_factor_gt 0.0590
_refine_ls_shift/su_max 0.004
_refine_ls_shift/su_mean 0.001
_refine_ls_structure_factor_coef Fsqd
_refine_ls_weighting_details 'w=1/[\s^2^(Fo^2^)+(0.1060P)^2^+0.2420P] where P=(Fo^2^+2Fc^2^)/3'
_refine_ls_weighting_scheme calc
_refine_ls_wR_factor_gt 0.1610
_refine_ls_wR_factor_ref 0.1710
_reflns_Friedel_coverage 0.864
_reflns_Friedel_fraction_full 0.932
_reflns_Friedel_fraction_max 0.935
_reflns_number_gt 1460
_reflns_number_total 1743
_reflns_threshold_expression 'I > 2\s(I)'
_cod_data_source_file jo0c00023_si_002.cif
_cod_data_source_block sba-19-08-19
_cod_database_code 4038137
_shelx_shelxl_version_number 2016/4
_chemical_oxdiff_formula 'C44 H36 F4 N4 O4 '
_shelx_space_group_comment
;
The symmetry employed for this shelxl refinement is uniquely defined
by the following loop, which should always be used as a source of
symmetry information in preference to the above space-group names.
They are only intended as comments.
;
_diffrn_oxdiff_ac3_digest_frames
;
01a9f5072178807467ed799fe8cb15efb7000250e95
;
_reflns_odcompleteness_completeness 99.58
_reflns_odcompleteness_iscentric 1
_reflns_odcompleteness_theta 27.04
_olex2_refinement_description
;
1. Fixed Uiso
 At 1.2 times of:
  All C(H) groups, All C(H,H) groups
2.a Secondary CH2 refined with riding coordinates:
 C009(H00A,H00B), C00C(H00F,H00G), C00E(H00H,H00I)
2.b Aromatic/amide H refined with riding coordinates:
 C008(H008), C00A(H00C)
;
_olex2_submission_special_instructions 'No special instructions were received'
_oxdiff_exptl_absorpt_empirical_details
;
Empirical correction (ABSPACK) includes:
- Absorption correction using spherical harmonics
- Frame scaling
;
_oxdiff_exptl_absorpt_empirical_full_max 1.400
_oxdiff_exptl_absorpt_empirical_full_min 0.587

loop_
_space_group_symop_operation_xyz
'x, y, z'
'-x, -y, z+1/2'
'x+1/2, -y, z'
'-x+1/2, y, z+1/2'

loop_
_atom_site_label
_atom_site_type_symbol
_atom_site_fract_x
_atom_site_fract_y
_atom_site_fract_z
_atom_site_U_iso_or_equiv
_atom_site_adp_type
_atom_site_occupancy
_atom_site_site_symmetry_order
_atom_site_calc_flag
_atom_site_refinement_flags_posn
_atom_site_refinement_flags_adp
_atom_site_refinement_flags_occupancy
_atom_site_disorder_assembly
_atom_site_disorder_group
F001 F 0.54713(19) -0.1328(6) 0.3454(3) 0.0749(9) Uani 1 1 d . . . . .
O002 O 0.2179(3) 0.7082(8) 0.6307(5) 0.0832(12) Uani 1 1 d . . . . .
N003 N 0.3406(3) 0.5331(8) 0.5739(4) 0.0662(11) Uani 1 1 d . . . . .
C004 C 0.4913(3) 0.0315(8) 0.3994(4) 0.0524(10) Uani 1 1 d . . . . .
C005 C 0.4674(3) 0.3596(8) 0.5422(4) 0.0554(11) Uani 1 1 d . . . . .
C006 C 0.3851(3) 0.3510(9) 0.5047(4) 0.0563(11) Uani 1 1 d . . . . .
C007 C 0.3526(3) 0.1893(9) 0.4153(5) 0.0570(10) Uani 1 1 d . . . . .
C008 C 0.5227(3) 0.1935(8) 0.4874(4) 0.0544(10) Uani 1 1 d . . . . .
H008 H 0.579478 0.191763 0.509472 0.065 Uiso 1 1 calc R . . . .
C009 C 0.2596(4) 0.2130(15) 0.3862(7) 0.0865(18) Uani 1 1 d . . . . .
H00A H 0.252476 0.303071 0.307183 0.104 Uiso 1 1 calc R . . . .
H00B H 0.235621 0.047729 0.375560 0.104 Uiso 1 1 calc R . . . .
C00A C 0.4095(3) 0.0209(9) 0.3595(5) 0.0567(11) Uani 1 1 d . . . . .
H00C H 0.392270 -0.092656 0.298045 0.068 Uiso 1 1 calc R . . . .
C00B C 0.3915(4) 0.6774(11) 0.6574(5) 0.0676(13) Uani 1 1 d . . . . .
C00C C 0.4813(3) 0.5637(9) 0.6382(5) 0.0652(13) Uani 1 1 d . . . . .
H00F H 0.520280 0.688275 0.606298 0.078 Uiso 1 1 calc R . . . .
H00G H 0.503094 0.496347 0.716980 0.078 Uiso 1 1 calc R . . . .
C00D C 0.2568(4) 0.5523(11) 0.5683(6) 0.0793(16) Uani 1 1 d . . . . .
C00E C 0.2143(4) 0.3449(17) 0.4878(10) 0.110(3) Uani 1 1 d . . . . .
H00H H 0.194462 0.218590 0.546562 0.132 Uiso 1 1 calc R . . . .
H00I H 0.164594 0.418695 0.449511 0.132 Uiso 1 1 calc R . . . .
H00D H 0.378(6) 0.609(18) 0.751(10) 0.14(3) Uiso 1 1 d . . . . .
H00E H 0.390(8) 0.86(2) 0.686(13) 0.16(4) Uiso 1 1 d . . . . .

loop_
_atom_site_aniso_label
_atom_site_aniso_U_11
_atom_site_aniso_U_22
_atom_site_aniso_U_33
_atom_site_aniso_U_23
_atom_site_aniso_U_13
_atom_site_aniso_U_12
F001 0.0645(16) 0.0749(18) 0.0853(19) -0.0106(16) 0.0125(15) 0.0109(14)
O002 0.070(2) 0.085(3) 0.095(3) -0.022(2) 0.001(2) 0.0297(18)
N003 0.069(2) 0.060(2) 0.069(2) -0.003(2) -0.003(2) -0.0058(18)
C004 0.050(2) 0.054(2) 0.053(2) 0.006(2) 0.0048(18) 0.0006(17)
C005 0.065(3) 0.049(2) 0.052(2) 0.0137(18) 0.0017(19) -0.0113(19)
C006 0.068(3) 0.048(2) 0.053(2) 0.0083(18) 0.008(2) 0.0031(19)
C007 0.051(2) 0.062(2) 0.058(2) 0.010(2) 0.0031(19) 0.0042(19)
C008 0.051(2) 0.053(2) 0.059(2) 0.013(2) -0.0008(19) -0.0065(18)
C009 0.058(3) 0.114(5) 0.088(4) -0.001(4) -0.006(3) 0.011(3)
C00A 0.057(2) 0.057(2) 0.056(2) 0.002(2) 0.003(2) 0.0007(19)
C00B 0.074(3) 0.067(3) 0.061(3) -0.012(2) -0.003(2) -0.013(2)
C00C 0.078(3) 0.053(3) 0.065(3) 0.007(2) -0.006(2) -0.010(2)
C00D 0.078(3) 0.079(3) 0.081(4) 0.016(3) 0.009(3) 0.017(3)
C00E 0.050(3) 0.134(6) 0.146(7) -0.044(6) -0.032(4) 0.023(3)

loop_
_atom_type_symbol
_atom_type_description
_atom_type_scat_dispersion_real
_atom_type_scat_dispersion_imag
_atom_type_scat_source
C C 0.0033 0.0016 'International Tables Vol C Tables 4.2.6.8 and 6.1.1.4'
H H 0.0000 0.0000 'International Tables Vol C Tables 4.2.6.8 and 6.1.1.4'
F F 0.0171 0.0103 'International Tables Vol C Tables 4.2.6.8 and 6.1.1.4'
N N 0.0061 0.0033 'International Tables Vol C Tables 4.2.6.8 and 6.1.1.4'
O O 0.0106 0.0060 'International Tables Vol C Tables 4.2.6.8 and 6.1.1.4'

loop_
_geom_angle_atom_site_label_1
_geom_angle_atom_site_label_2
_geom_angle_atom_site_label_3
_geom_angle
_geom_angle_site_symmetry_1
_geom_angle_site_symmetry_3
_geom_angle_publ_flag
C006 N003 C00B 114.4(4) . . ?
C00D N003 C006 122.0(5) . . ?
C00D N003 C00B 123.4(5) . . ?
C008 C004 F001 117.0(4) . . ?
C008 C004 C00A 125.7(4) . . ?
C00A C004 F001 117.3(4) . . ?
C006 C005 C008 117.8(4) . . ?
C006 C005 C00C 111.0(5) . . ?
C008 C005 C00C 131.2(5) . . ?
C005 C006 N003 107.8(4) . . ?
C005 C006 C007 125.2(4) . . ?
C007 C006 N003 127.0(4) . . ?
C006 C007 C009 116.8(5) . . ?
C006 C007 C00A 116.7(4) . . ?
C00A C007 C009 126.6(5) . . ?
C004 C008 C005 117.6(4) . . ?
C004 C008 H008 121.2 . . ?
C005 C008 H008 121.2 . . ?
C007 C009 H00A 109.3 . . ?
C007 C009 H00B 109.3 . . ?
H00A C009 H00B 107.9 . . ?
C00E C009 C007 111.7(6) . . ?
C00E C009 H00A 109.3 . . ?
C00E C009 H00B 109.3 . . ?
C004 C00A C007 117.1(5) . . ?
C004 C00A H00C 121.5 . . ?
C007 C00A H00C 121.5 . . ?
N003 C00B C00C 103.0(4) . . ?
N003 C00B H00D 106(5) . . ?
N003 C00B H00E 133(7) . . ?
C00C C00B H00D 100(5) . . ?
C00C C00B H00E 116(7) . . ?
H00D C00B H00E 93(8) . . ?
C005 C00C C00B 103.7(4) . . ?
C005 C00C H00F 111.0 . . ?
C005 C00C H00G 111.0 . . ?
C00B C00C H00F 111.0 . . ?
C00B C00C H00G 111.0 . . ?
H00F C00C H00G 109.0 . . ?
O002 C00D N003 121.9(6) . . ?
O002 C00D C00E 124.1(6) . . ?
N003 C00D C00E 113.7(5) . . ?
C009 C00E C00D 122.0(6) . . ?
C009 C00E H00H 106.8 . . ?
C009 C00E H00I 106.8 . . ?
C00D C00E H00H 106.8 . . ?
C00D C00E H00I 106.8 . . ?
H00H C00E H00I 106.7 . . ?

loop_
_geom_bond_atom_site_label_1
_geom_bond_atom_site_label_2
_geom_bond_distance
_geom_bond_site_symmetry_2
_geom_bond_publ_flag
F001 C004 1.372(5) . ?
O002 C00D 1.229(7) . ?
N003 C006 1.408(7) . ?
N003 C00B 1.423(7) . ?
N003 C00D 1.335(8) . ?
C004 C008 1.365(7) . ?
C004 C00A 1.366(7) . ?
C005 C006 1.366(7) . ?
C005 C008 1.377(7) . ?
C005 C00C 1.506(7) . ?
C006 C007 1.381(7) . ?
C007 C009 1.511(8) . ?
C007 C00A 1.406(7) . ?
C008 H008 0.9300 . ?
C009 H00A 0.9700 . ?
C009 H00B 0.9700 . ?
C009 C00E 1.472(11) . ?
C00A H00C 0.9300 . ?
C00B C00C 1.562(9) . ?
C00B H00D 1.07(10) . ?
C00B H00E 1.04(12) . ?
C00C H00F 0.9700 . ?
C00C H00G 0.9700 . ?
C00D C00E 1.552(10) . ?
C00E H00H 0.9700 . ?
C00E H00I 0.9700 . ?
